data_7241378
loop_
_publ_author_name
'Sumimoto, Yuji'
'Iijima, Kodai'
'Yoo, Dongho'
'Kawamoto, Tadashi'
'Le Gal, Yann'
'Lorcy, Dominique'
'Mori, Takehiko'

_publ_section_title
;
 Structures and transistor properties of extended and unsymmetrical
 birhodanines
;
_journal_name_full CrystEngComm
_journal_paper_doi 10.1039/D0CE01133A
_journal_year 2020
_chemical_formula_moiety 'C10 H10 N2 O2 S4'
_chemical_formula_sum 'C10 H10 N2 O2 S4'
_chemical_formula_weight 318.44
_space_group_crystal_system monoclinic
_space_group_IT_number 14
_space_group_name_Hall '-P 2ybc'
_space_group_name_H-M_alt 'P 1 21/c 1'
_atom_sites_solution_hydrogens geom
_atom_sites_solution_primary direct
_atom_sites_solution_secondary difmap
_audit_update_record
;
2020-07-20 deposited with the CCDC.	2020-09-10 downloaded from the CCDC.
;
_cell_angle_alpha 90.0000
_cell_angle_beta 106.595(3)
_cell_angle_gamma 90.0000
_cell_formula_units_Z 4
_cell_length_a 14.3245(9)
_cell_length_b 4.9698(3)
_cell_length_c 19.9041(12)
_cell_measurement_reflns_used 5457
_cell_measurement_temperature 274
_cell_measurement_theta_max 68.15
_cell_measurement_theta_min 3.22
_cell_volume 1357.95(15)
_computing_cell_refinement 'RAPID AUTO'
_computing_data_collection 'RAPID AUTO (Rigaku, ????)'
_computing_data_reduction 'RAPID AUTO'
_computing_molecular_graphics 'CrystalStructure 4.3'
_computing_publication_material 'CrystalStructure 4.3 (Rigaku, 2019)'
_computing_structure_refinement 'SHELXL Version 2018/3 (Sheldrick, 2008)'
_computing_structure_solution 'SHELXT Version 2014/5 (Sheldrick, 2014)'
_diffrn_ambient_temperature 274
_diffrn_detector_area_resol_mean 10.000
_diffrn_measured_fraction_theta_full 1.000
_diffrn_measured_fraction_theta_max 1.000
_diffrn_measurement_device_type 'Rigaku R-AXIS RAPID'
_diffrn_measurement_method \w
_diffrn_radiation_type 'Cu K\a'
_diffrn_radiation_wavelength 1.54187
_diffrn_reflns_av_R_equivalents 0.1548
_diffrn_reflns_av_unetI/netI 0.1834
_diffrn_reflns_Laue_measured_fraction_full 1.000
_diffrn_reflns_Laue_measured_fraction_max 1.000
_diffrn_reflns_limit_h_max 16
_diffrn_reflns_limit_h_min -17
_diffrn_reflns_limit_k_max 5
_diffrn_reflns_limit_k_min -5
_diffrn_reflns_limit_l_max 23
_diffrn_reflns_limit_l_min -23
_diffrn_reflns_number 13966
_diffrn_reflns_point_group_measured_fraction_full 1.000
_diffrn_reflns_point_group_measured_fraction_max 1.000
_diffrn_reflns_theta_full 66.596
_diffrn_reflns_theta_max 66.596
_diffrn_reflns_theta_min 3.219
_diffrn_standards_number 0
_exptl_absorpt_coefficient_mu 6.401
_exptl_absorpt_correction_T_max 0.938
_exptl_absorpt_correction_T_min 0.499
_exptl_absorpt_correction_type multi-scan
_exptl_absorpt_process_details 'ABSCOR (Rigaku, 1995)'
_exptl_crystal_colour orange
_exptl_crystal_density_diffrn 1.557
_exptl_crystal_density_method 'not measured'
_exptl_crystal_description needle
_exptl_crystal_F_000 656.00
_exptl_crystal_size_max 0.350
_exptl_crystal_size_mid 0.030
_exptl_crystal_size_min 0.010
_refine_diff_density_max 0.48
_refine_diff_density_min -0.48
_refine_ls_extinction_method none
_refine_ls_goodness_of_fit_ref 0.876
_refine_ls_hydrogen_treatment constr
_refine_ls_number_parameters 164
_refine_ls_number_reflns 2393
_refine_ls_number_restraints 9
_refine_ls_R_factor_all 0.1507
_refine_ls_R_factor_gt 0.0740
_refine_ls_shift/su_max 0.000
_refine_ls_structure_factor_coef Fsqd
_refine_ls_weighting_details 'w = 1/[\s^2^(Fo^2^)+(0.0947P)^2^] where P=(Fo^2^+2Fc^2^)/3'
_refine_ls_weighting_scheme calc
_refine_ls_wR_factor_gt 0.1579
_refine_ls_wR_factor_ref 0.2123
_reflns_Friedel_coverage 0.000
_reflns_number_gt 968
_reflns_number_total 2393
_reflns_threshold_expression F^2^>2.0\s(F^2^)
_cod_data_source_file d0ce01133a2.cif
_cod_data_source_block 20190906
_cod_original_cell_volume 1357.94(14)
_cod_database_code 7241378

loop_
_space_group_symop_id
_space_group_symop_operation_xyz
1 +X,+Y,+Z
2 -X,1/2+Y,1/2-Z
3 -X,-Y,-Z
4 +X,-1/2-Y,-1/2+Z

loop_
_atom_site_label
_atom_site_type_symbol
_atom_site_fract_x
_atom_site_fract_y
_atom_site_fract_z
_atom_site_U_iso_or_equiv
_atom_site_adp_type
_atom_site_occupancy
_atom_site_site_symmetry_order
_atom_site_calc_flag
_atom_site_refinement_flags_posn
_atom_site_refinement_flags_adp
_atom_site_refinement_flags_occupancy
_atom_site_disorder_assembly
_atom_site_disorder_group
S1 S 0.49357(12) 0.7426(3) 0.42559(8) 0.0756(6) Uani 1 1 d . . . . .
S2 S 0.67930(12) 0.3769(3) 0.45264(8) 0.0727(6) Uani 1 1 d . . . . .
S3 S 0.31791(15) 1.0873(4) 0.39930(10) 0.0985(7) Uani 1 1 d . . . . .
S4 S 0.84918(14) 0.0125(3) 0.47326(10) 0.0901(7) Uani 1 1 d . . . . .
O1 O 0.5714(3) 1.0611(7) 0.2744(2) 0.0746(13) Uani 1 1 d . . . . .
O2 O 0.7252(3) 0.7125(9) 0.2910(2) 0.0857(15) Uani 1 1 d . . . . .
N1 N 0.4505(4) 1.0899(8) 0.3279(3) 0.0698(15) Uani 1 1 d . . . . .
H1 H 0.420889 1.218462 0.301287 0.084 Uiso 1 1 calc R U . . .
N2 N 0.7901(4) 0.3818(9) 0.3715(3) 0.0713(15) Uani 1 1 d . . . . .
C1 C 0.4137(5) 0.9905(11) 0.3800(3) 0.0691(18) Uani 1 1 d . . . . .
C2 C 0.5343(5) 0.9832(11) 0.3186(3) 0.0639(17) Uani 1 1 d . . . . .
C3 C 0.5721(4) 0.7674(10) 0.3726(3) 0.0643(17) Uani 1 1 d . . . . .
C4 C 0.6508(5) 0.6065(10) 0.3834(3) 0.0658(18) Uani 1 1 d . . . . .
C5 C 0.7220(5) 0.5852(12) 0.3409(4) 0.0730(19) Uani 1 1 d . . . . .
C6 C 0.7796(4) 0.2519(11) 0.4299(3) 0.0697(17) Uani 1 1 d . . . . .
C7 C 0.8657(5) 0.3157(13) 0.3376(4) 0.094(2) Uani 1 1 d . . . . .
H7A H 0.842000 0.357420 0.288027 0.113 Uiso 1 1 calc R U . . .
H7B H 0.879288 0.124333 0.342224 0.113 Uiso 1 1 calc R U . . .
C8 C 0.9596(6) 0.4721(13) 0.3699(4) 0.113(3) Uani 1 1 d . . . . .
H8A H 0.946621 0.663594 0.364448 0.136 Uiso 1 1 calc R U . . .
H8B H 0.982983 0.433092 0.419694 0.136 Uiso 1 1 calc R U . . .
C9 C 1.0364(6) 0.3973(15) 0.3354(5) 0.138(3) Uani 1 1 d . . . . .
H9A H 1.056160 0.212758 0.347691 0.166 Uiso 1 1 calc R U . . .
H9B H 1.007925 0.404302 0.284996 0.166 Uiso 1 1 calc R U . . .
C10 C 1.1204(6) 0.5618(15) 0.3534(5) 0.148(3) Uani 1 1 d . . . . .
H10A H 1.152579 0.544820 0.402625 0.221 Uiso 1 1 calc R U . . .
H10B H 1.101821 0.745959 0.342638 0.221 Uiso 1 1 calc R U . . .
H10C H 1.163850 0.506466 0.327152 0.221 Uiso 1 1 calc R U . . .

loop_
_atom_site_aniso_label
_atom_site_aniso_U_11
_atom_site_aniso_U_22
_atom_site_aniso_U_33
_atom_site_aniso_U_23
_atom_site_aniso_U_13
_atom_site_aniso_U_12
S1 0.0882(13) 0.0646(11) 0.0784(13) 0.0133(9) 0.0310(10) 0.0086(8)
S2 0.0873(13) 0.0592(10) 0.0722(13) 0.0058(8) 0.0235(10) 0.0060(8)
S3 0.0966(15) 0.1054(14) 0.1008(17) 0.0172(11) 0.0401(13) 0.0232(11)
S4 0.1022(15) 0.0669(11) 0.0967(15) 0.0025(9) 0.0210(11) 0.0176(9)
O1 0.094(3) 0.057(2) 0.074(3) 0.007(2) 0.026(3) 0.000(2)
O2 0.108(4) 0.078(3) 0.077(4) 0.015(3) 0.035(3) 0.006(2)
N1 0.084(4) 0.047(3) 0.074(4) 0.004(3) 0.016(3) 0.010(3)
N2 0.090(4) 0.055(3) 0.072(4) 0.001(3) 0.029(3) 0.006(3)
C1 0.083(5) 0.055(4) 0.071(5) 0.001(3) 0.024(4) 0.002(3)
C2 0.085(5) 0.047(4) 0.059(5) 0.000(3) 0.019(4) 0.002(3)
C3 0.089(5) 0.043(3) 0.063(4) 0.002(3) 0.025(4) -0.005(3)
C4 0.088(5) 0.033(3) 0.066(4) -0.002(3) 0.006(4) 0.000(3)
C5 0.088(5) 0.056(4) 0.076(6) -0.011(3) 0.025(4) -0.001(3)
C6 0.076(4) 0.047(3) 0.084(5) -0.003(3) 0.020(4) 0.005(3)
C7 0.117(7) 0.076(4) 0.098(6) -0.002(4) 0.046(5) 0.017(4)
C8 0.121(7) 0.073(5) 0.161(8) -0.010(5) 0.064(6) 0.016(5)
C9 0.114(7) 0.082(6) 0.231(11) -0.022(6) 0.069(7) 0.021(4)
C10 0.109(7) 0.115(7) 0.228(10) -0.007(7) 0.063(8) 0.015(5)

loop_
_atom_type_symbol
_atom_type_description
_atom_type_scat_dispersion_real
_atom_type_scat_dispersion_imag
_atom_type_scat_source
C C 0.0181 0.0091
;
International Tables for Crystallography
(Vol. C, Tables 4.2.6.8 and 6.1.1.4)
;
H H 0.0000 0.0000
;
International Tables for Crystallography
(Vol. C, Table 6.1.1.4)
;
O O 0.0492 0.0322
;
International Tables for Crystallography
(Vol. C, Tables 4.2.6.8 and 6.1.1.4)
;
N N 0.0311 0.0180
;
International Tables for Crystallography
(Vol. C, Tables 4.2.6.8 and 6.1.1.4)
;
S S 0.3331 0.5567
;
International Tables for Crystallography
(Vol. C, Tables 4.2.6.8 and 6.1.1.4)
;

loop_
_geom_angle_atom_site_label_1
_geom_angle_atom_site_label_2
_geom_angle_atom_site_label_3
_geom_angle
_geom_angle_site_symmetry_1
_geom_angle_site_symmetry_3
_geom_angle_publ_flag
C1 S1 C3 94.3(3) . . ?
C6 S2 C4 93.0(3) . . ?
C2 N1 C1 119.9(5) . . ?
C2 N1 H1 120.0 . . ?
C1 N1 H1 120.0 . . ?
C6 N2 C5 118.0(6) . . ?
C6 N2 C7 123.9(5) . . ?
C5 N2 C7 118.1(6) . . ?
N1 C1 S3 127.6(5) . . ?
N1 C1 S1 108.0(4) . . ?
S3 C1 S1 124.4(4) . . ?
O1 C2 N1 123.7(6) . . ?
O1 C2 C3 127.1(6) . . ?
N1 C2 C3 109.2(6) . . ?
C4 C3 C2 130.5(6) . . ?
C4 C3 S1 121.0(5) . . ?
C2 C3 S1 108.6(5) . . ?
C3 C4 C5 128.6(6) . . ?
C3 C4 S2 120.6(5) . . ?
C5 C4 S2 110.8(5) . . ?
O2 C5 N2 123.5(7) . . ?
O2 C5 C4 128.8(6) . . ?
N2 C5 C4 107.7(6) . . ?
N2 C6 S4 126.2(5) . . ?
N2 C6 S2 110.5(4) . . ?
S4 C6 S2 123.2(4) . . ?
N2 C7 C8 111.7(6) . . ?
N2 C7 H7A 109.3 . . ?
C8 C7 H7A 109.3 . . ?
N2 C7 H7B 109.3 . . ?
C8 C7 H7B 109.3 . . ?
H7A C7 H7B 107.9 . . ?
C9 C8 C7 110.7(7) . . ?
C9 C8 H8A 109.5 . . ?
C7 C8 H8A 109.5 . . ?
C9 C8 H8B 109.5 . . ?
C7 C8 H8B 109.5 . . ?
H8A C8 H8B 108.1 . . ?
C10 C9 C8 115.0(8) . . ?
C10 C9 H9A 108.5 . . ?
C8 C9 H9A 108.5 . . ?
C10 C9 H9B 108.5 . . ?
C8 C9 H9B 108.5 . . ?
H9A C9 H9B 107.5 . . ?
C9 C10 H10A 109.5 . . ?
C9 C10 H10B 109.5 . . ?
H10A C10 H10B 109.5 . . ?
C9 C10 H10C 109.5 . . ?
H10A C10 H10C 109.5 . . ?
H10B C10 H10C 109.5 . . ?

loop_
_geom_bond_atom_site_label_1
_geom_bond_atom_site_label_2
_geom_bond_distance
_geom_bond_site_symmetry_2
_geom_bond_publ_flag
S1 C1 1.749(6) . ?
S1 C3 1.752(6) . ?
S2 C6 1.739(6) . ?
S2 C4 1.746(6) . ?
S3 C1 1.601(7) . ?
S4 C6 1.632(6) . ?
O1 C2 1.214(6) . ?
O2 C5 1.190(7) . ?
N1 C2 1.373(7) . ?
N1 C1 1.382(6) . ?
N1 H1 0.8600 . ?
N2 C6 1.375(6) . ?
N2 C5 1.417(7) . ?
N2 C7 1.467(7) . ?
C2 C3 1.506(7) . ?
C3 C4 1.349(8) . ?
C4 C5 1.501(8) . ?
C7 C8 1.528(9) . ?
C7 H7A 0.9700 . ?
C7 H7B 0.9700 . ?
C8 C9 1.501(9) . ?
C8 H8A 0.9700 . ?
C8 H8B 0.9700 . ?
C9 C10 1.413(10) . ?
C9 H9A 0.9700 . ?
C9 H9B 0.9700 . ?
C10 H10A 0.9600 . ?
C10 H10B 0.9600 . ?
C10 H10C 0.9600 . ?

loop_
_geom_hbond_atom_site_label_D
_geom_hbond_atom_site_label_H
_geom_hbond_atom_site_label_A
_geom_hbond_site_symmetry_D
_geom_hbond_site_symmetry_H
_geom_hbond_site_symmetry_A
_geom_hbond_distance_DA
_geom_hbond_distance_DH
_geom_hbond_distance_HA
_geom_hbond_angle_DHA
_geom_hbond_publ_flag
N1 H1 O1 . . 2_655 3.059(6) 0.860 2.297 147.8 no
N1 H1 O2 . . 2_655 2.983(6) 0.860 2.358 129.9 no

loop_
_geom_torsion_atom_site_label_1
_geom_torsion_atom_site_label_2
_geom_torsion_atom_site_label_3
_geom_torsion_atom_site_label_4
_geom_torsion
_geom_torsion_site_symmetry_1
_geom_torsion_site_symmetry_2
_geom_torsion_site_symmetry_3
_geom_torsion_site_symmetry_4
_geom_torsion_publ_flag
C2 N1 C1 S3 179.8(5) . . . . ?
C2 N1 C1 S1 2.2(7) . . . . ?
C3 S1 C1 N1 -1.9(4) . . . . ?
C3 S1 C1 S3 -179.6(4) . . . . ?
C1 N1 C2 O1 -179.4(5) . . . . ?
C1 N1 C2 C3 -1.3(7) . . . . ?
O1 C2 C3 C4 -2.8(10) . . . . ?
N1 C2 C3 C4 179.1(6) . . . . ?
O1 C2 C3 S1 177.7(5) . . . . ?
N1 C2 C3 S1 -0.3(6) . . . . ?
C1 S1 C3 C4 -178.2(5) . . . . ?
C1 S1 C3 C2 1.3(4) . . . . ?
C2 C3 C4 C5 -3.9(10) . . . . ?
S1 C3 C4 C5 175.5(4) . . . . ?
C2 C3 C4 S2 178.2(4) . . . . ?
S1 C3 C4 S2 -2.4(7) . . . . ?
C6 S2 C4 C3 178.2(5) . . . . ?
C6 S2 C4 C5 0.0(4) . . . . ?
C6 N2 C5 O2 178.9(6) . . . . ?
C7 N2 C5 O2 -3.2(9) . . . . ?
C6 N2 C5 C4 -0.1(7) . . . . ?
C7 N2 C5 C4 177.8(5) . . . . ?
C3 C4 C5 O2 3.0(11) . . . . ?
S2 C4 C5 O2 -178.9(6) . . . . ?
C3 C4 C5 N2 -178.0(5) . . . . ?
S2 C4 C5 N2 0.1(6) . . . . ?
C5 N2 C6 S4 179.9(4) . . . . ?
C7 N2 C6 S4 2.1(9) . . . . ?
C5 N2 C6 S2 0.1(6) . . . . ?
C7 N2 C6 S2 -177.6(5) . . . . ?
C4 S2 C6 N2 -0.1(4) . . . . ?
C4 S2 C6 S4 -179.8(4) . . . . ?
C6 N2 C7 C8 -88.0(7) . . . . ?
C5 N2 C7 C8 94.2(7) . . . . ?
N2 C7 C8 C9 178.9(6) . . . . ?
C7 C8 C9 C10 170.0(8) . . . . ?
